data_1540607
loop_
_publ_author_name
'Marsini, Maurice A.'
'Reeves, Jonathan T.'
'Desrosiers, Jean-Nicolas'
'Herbage, Melissa A.'
'Savoie, Jolaine'
'Li, Zhibin'
'Fandrick, Keith R.'
'Sader, C. Avery'
'McKibben, Bryan'
'Gao, Donghong A.'
'Cui, Jianwen'
'Gonnella, Nina C.'
'Lee, Heewon'
'Wei, Xudong'
'Roschangar, Frank'
'Lu, Bruce Z.'
'Senanayake, Chris H.'

_publ_section_title
;
 Diastereoselective Synthesis of \a-Quaternary Aziridine-2-carboxylates
 via Aza-Corey-Chaykovsky Aziridination of N-tert-Butanesulfinyl Ketimino
 Esters.
;
_journal_issue 22
_journal_name_full 'Organic letters'
_journal_page_first 5614
_journal_page_last 5617
_journal_paper_doi 10.1021/acs.orglett.5b02838
_journal_volume 17
_journal_year 2015
_chemical_formula_sum 'C15 H21 N O3 S'
_chemical_formula_weight 295.39
_space_group_crystal_system orthorhombic
_space_group_IT_number 19
_space_group_name_Hall 'P 2ac 2ab'
_space_group_name_H-M_alt 'P 21 21 21'
_symmetry_space_group_name_Hall 'P 2ac 2ab'
_symmetry_space_group_name_H-M 'P 21 21 21'
_atom_sites_solution_hydrogens geom
_audit_creation_method SHELXL-2014/7
_cell_angle_alpha 90
_cell_angle_beta 90
_cell_angle_gamma 90
_cell_formula_units_Z 4
_cell_length_a 5.92510(10)
_cell_length_b 14.3949(3)
_cell_length_c 17.8151(4)
_cell_measurement_temperature 100(2)
_cell_volume 1519.47(5)
_computing_structure_refinement 'SHELXL-2014/7 (Sheldrick, 2014)'
_diffrn_ambient_temperature 100(2)
_diffrn_measured_fraction_theta_full 0.919
_diffrn_measured_fraction_theta_max 0.919
_diffrn_radiation_type CuK\a
_diffrn_radiation_wavelength 1.54178
_diffrn_reflns_av_R_equivalents 0.0256
_diffrn_reflns_av_unetI/netI 0.0344
_diffrn_reflns_laue_measured_fraction_full 0.919
_diffrn_reflns_laue_measured_fraction_max 0.919
_diffrn_reflns_limit_h_max 6
_diffrn_reflns_limit_h_min -6
_diffrn_reflns_limit_k_max 16
_diffrn_reflns_limit_k_min -17
_diffrn_reflns_limit_l_max 18
_diffrn_reflns_limit_l_min -18
_diffrn_reflns_number 7088
_diffrn_reflns_point_group_measured_fraction_full 0.891
_diffrn_reflns_point_group_measured_fraction_max 0.891
_diffrn_reflns_theta_full 66.680
_diffrn_reflns_theta_max 66.680
_diffrn_reflns_theta_min 3.948
_exptl_absorpt_coefficient_mu 1.953
_exptl_crystal_density_diffrn 1.291
_exptl_crystal_F_000 632
_exptl_crystal_size_max 0.200
_exptl_crystal_size_mid 0.100
_exptl_crystal_size_min 0.050
_refine_diff_density_max 0.207
_refine_diff_density_min -0.264
_refine_diff_density_rms 0.057
_refine_ls_abs_structure_details
;
 Flack x determined using 924 quotients [(I+)-(I-)]/[(I+)+(I-)]
 (Parsons, Flack and Wagner, Acta Cryst. B69 (2013) 249-259).
;
_refine_ls_abs_structure_Flack 0.024(5)
_refine_ls_extinction_coef 0.0135(8)
_refine_ls_extinction_expression Fc^*^=kFc[1+0.001xFc^2^\l^3^/sin(2\q)]^-1/4^
_refine_ls_extinction_method 'SHELXL-2014/7 (Sheldrick 2014'
_refine_ls_goodness_of_fit_ref 1.097
_refine_ls_hydrogen_treatment constr
_refine_ls_matrix_type full
_refine_ls_number_parameters 186
_refine_ls_number_reflns 2394
_refine_ls_number_restraints 0
_refine_ls_restrained_S_all 1.097
_refine_ls_R_factor_all 0.0257
_refine_ls_R_factor_gt 0.0253
_refine_ls_shift/su_max 0.000
_refine_ls_shift/su_mean 0.000
_refine_ls_structure_factor_coef Fsqd
_refine_ls_weighting_details 'w=1/[\s^2^(Fo^2^)+(0.0396P)^2^+0.0675P] where P=(Fo^2^+2Fc^2^)/3'
_refine_ls_weighting_scheme calc
_refine_ls_wR_factor_gt 0.0637
_refine_ls_wR_factor_ref 0.0641
_reflns_Friedel_coverage 0.646
_reflns_friedel_fraction_full 0.851
_reflns_friedel_fraction_max 0.851
_reflns_number_gt 2361
_reflns_number_total 2394
_reflns_threshold_expression 'I > 2\s(I)'
_cod_data_source_file ol5b02838_si_003.cif
_cod_data_source_block scan_0m_P212121
_cod_database_code 1540607
_shelx_shelxl_version_number 2014/7
_shelx_space_group_comment
;
The symmetry employed for this shelxl refinement is uniquely defined
by the following loop, which should always be used as a source of
symmetry information in preference to the above space-group names.
They are only intended as comments.
;
_shelx_estimated_absorpt_t_min 0.696
_shelx_estimated_absorpt_t_max 0.909

loop_
_space_group_symop_operation_xyz
'x, y, z'
'x+1/2, -y+1/2, -z'
'-x, y+1/2, -z+1/2'
'-x+1/2, -y, z+1/2'

loop_
_atom_site_label
_atom_site_type_symbol
_atom_site_fract_x
_atom_site_fract_y
_atom_site_fract_z
_atom_site_U_iso_or_equiv
_atom_site_adp_type
_atom_site_occupancy
_atom_site_site_symmetry_order
_atom_site_calc_flag
_atom_site_refinement_flags_posn
_atom_site_refinement_flags_adp
S1 S 0.14084(7) 0.51595(3) 0.30040(3) 0.01485(16) Uani 1 1 d . .
O1 O 0.3069(2) 0.43564(9) 0.45020(8) 0.0159(3) Uani 1 1 d . .
O2 O -0.0286(2) 0.36983(10) 0.47568(10) 0.0283(4) Uani 1 1 d . .
O3 O 0.0363(2) 0.42280(9) 0.29235(9) 0.0219(4) Uani 1 1 d . .
N1 N 0.0070(2) 0.57716(11) 0.37015(10) 0.0147(4) Uani 1 1 d . .
C1 C 0.4432(4) 0.29762(15) 0.38624(15) 0.0279(6) Uani 1 1 d . .
H14 H 0.2935 0.2894 0.3637 0.042 Uiso 1 1 calc R U
H1 H 0.5137 0.2367 0.3938 0.042 Uiso 1 1 calc R U
H13 H 0.5374 0.3352 0.3527 0.042 Uiso 1 1 calc R U
C2 C 0.4200(3) 0.34580(13) 0.46024(13) 0.0190(5) Uani 1 1 d . .
H16 H 0.3311 0.3066 0.4950 0.023 Uiso 1 1 calc R U
H15 H 0.5712 0.3556 0.4825 0.023 Uiso 1 1 calc R U
C3 C 0.0822(3) 0.43524(13) 0.45749(12) 0.0158(5) Uani 1 1 d . .
C4 C -0.0123(3) 0.53228(13) 0.44472(12) 0.0144(4) Uani 1 1 d . .
C5 C 0.0209(3) 0.59501(13) 0.51083(13) 0.0152(4) Uani 1 1 d . .
C6 C 0.2122(3) 0.65036(13) 0.51757(13) 0.0175(5) Uani 1 1 d . .
H20 H 0.3209 0.6515 0.4784 0.021 Uiso 1 1 calc R U
C7 C 0.2446(4) 0.70386(13) 0.58130(14) 0.0219(5) Uani 1 1 d . .
H19 H 0.3756 0.7415 0.5859 0.026 Uiso 1 1 calc R U
C8 C 0.0861(4) 0.70249(13) 0.63827(14) 0.0235(5) Uani 1 1 d . .
H2 H 0.1103 0.7383 0.6823 0.028 Uiso 1 1 calc R U
C9 C 0.1167(3) 0.68636(13) 0.23210(13) 0.0200(5) Uani 1 1 d . .
H21 H 0.0822 0.7226 0.1870 0.030 Uiso 1 1 calc R U
H3 H 0.2801 0.6866 0.2407 0.030 Uiso 1 1 calc R U
H4 H 0.0400 0.7140 0.2754 0.030 Uiso 1 1 calc R U
C10 C 0.0356(3) 0.58656(13) 0.22147(13) 0.0157(5) Uani 1 1 d . .
C11 C 0.1468(4) 0.54164(14) 0.15299(13) 0.0219(5) Uani 1 1 d . .
H6 H 0.0958 0.5732 0.1073 0.033 Uiso 1 1 calc R U
H7 H 0.1047 0.4759 0.1506 0.033 Uiso 1 1 calc R U
H5 H 0.3112 0.5470 0.1572 0.033 Uiso 1 1 calc R U
C12 C -0.2209(3) 0.57988(14) 0.21623(13) 0.0190(5) Uani 1 1 d . .
H9 H -0.2892 0.6149 0.2575 0.028 Uiso 1 1 calc R U
H8 H -0.2668 0.5146 0.2196 0.028 Uiso 1 1 calc R U
H10 H -0.2713 0.6058 0.1682 0.028 Uiso 1 1 calc R U
C13 C -0.2147(3) 0.53976(13) 0.39630(13) 0.0175(5) Uani 1 1 d . .
H11 H -0.3327 0.5849 0.4109 0.021 Uiso 1 1 calc R U
H12 H -0.2716 0.4823 0.3723 0.021 Uiso 1 1 calc R U
C14 C -0.1083(4) 0.64906(13) 0.63155(13) 0.0229(5) Uani 1 1 d . .
H17 H -0.2185 0.6494 0.6703 0.027 Uiso 1 1 calc R U
C15 C -0.1397(4) 0.59542(13) 0.56790(13) 0.0196(5) Uani 1 1 d . .
H18 H -0.2719 0.5586 0.5631 0.023 Uiso 1 1 calc R U

loop_
_atom_site_aniso_label
_atom_site_aniso_U_11
_atom_site_aniso_U_22
_atom_site_aniso_U_33
_atom_site_aniso_U_23
_atom_site_aniso_U_13
_atom_site_aniso_U_12
S1 0.0151(2) 0.0151(2) 0.0143(3) -0.00099(18) -0.00028(18) 0.00209(16)
O1 0.0130(6) 0.0136(6) 0.0211(10) -0.0006(6) 0.0011(5) 0.0011(5)
O2 0.0175(7) 0.0184(7) 0.0491(13) 0.0138(7) 0.0009(7) -0.0025(6)
O3 0.0290(7) 0.0126(6) 0.0241(10) -0.0014(6) -0.0020(7) 0.0017(6)
N1 0.0148(8) 0.0157(8) 0.0136(11) 0.0011(7) -0.0004(7) 0.0009(6)
C1 0.0337(12) 0.0213(10) 0.0288(17) -0.0058(9) -0.0029(11) 0.0074(9)
C2 0.0164(10) 0.0160(9) 0.0247(15) 0.0019(8) -0.0009(8) 0.0042(7)
C3 0.0156(10) 0.0172(9) 0.0145(14) 0.0015(8) -0.0002(8) 0.0000(8)
C4 0.0133(9) 0.0142(9) 0.0155(13) 0.0033(8) 0.0025(8) 0.0001(7)
C5 0.0171(9) 0.0141(9) 0.0143(13) 0.0042(8) 0.0001(8) 0.0036(7)
C6 0.0175(10) 0.0176(9) 0.0174(13) 0.0039(8) 0.0032(8) 0.0022(7)
C7 0.0233(11) 0.0169(9) 0.0254(15) 0.0010(9) -0.0005(9) -0.0017(8)
C8 0.0341(12) 0.0169(9) 0.0195(15) -0.0025(8) 0.0002(10) 0.0027(8)
C9 0.0212(10) 0.0186(9) 0.0201(14) 0.0015(8) -0.0001(9) -0.0036(8)
C10 0.0166(9) 0.0164(9) 0.0140(13) -0.0001(8) -0.0011(8) 0.0016(7)
C11 0.0232(10) 0.0281(10) 0.0144(14) -0.0018(8) -0.0007(9) 0.0030(9)
C12 0.0179(10) 0.0171(9) 0.0220(15) 0.0006(8) -0.0043(8) -0.0002(7)
C13 0.0147(9) 0.0183(9) 0.0194(14) 0.0017(8) 0.0014(8) 0.0013(7)
C14 0.0295(11) 0.0184(9) 0.0208(15) 0.0002(8) 0.0099(10) 0.0025(8)
C15 0.0205(9) 0.0167(9) 0.0215(14) 0.0017(8) 0.0047(9) -0.0012(8)

loop_
_atom_type_symbol
_atom_type_description
_atom_type_scat_dispersion_real
_atom_type_scat_dispersion_imag
_atom_type_scat_source
C C 0.0181 0.0091 'International Tables Vol C Tables 4.2.6.8 and 6.1.1.4'
H H 0.0000 0.0000 'International Tables Vol C Tables 4.2.6.8 and 6.1.1.4'
N N 0.0311 0.0180 'International Tables Vol C Tables 4.2.6.8 and 6.1.1.4'
O O 0.0492 0.0322 'International Tables Vol C Tables 4.2.6.8 and 6.1.1.4'
S S 0.3331 0.5567 'International Tables Vol C Tables 4.2.6.8 and 6.1.1.4'

loop_
_geom_angle_atom_site_label_1
_geom_angle_atom_site_label_2
_geom_angle_atom_site_label_3
_geom_angle
O3 S1 N1 109.91(8)
O3 S1 C10 106.45(9)
N1 S1 C10 96.48(8)
C3 O1 C2 116.03(15)
C4 N1 C13 59.70(13)
C4 N1 S1 117.42(12)
C13 N1 S1 116.54(13)
C2 C1 H14 109.5
C2 C1 H1 109.5
H14 C1 H1 109.5
C2 C1 H13 109.5
H14 C1 H13 109.5
H1 C1 H13 109.5
O1 C2 C1 110.07(17)
O1 C2 H16 109.6
C1 C2 H16 109.6
O1 C2 H15 109.6
C1 C2 H15 109.6
H16 C2 H15 108.2
O2 C3 O1 125.30(18)
O2 C3 C4 124.22(17)
O1 C3 C4 110.35(16)
C13 C4 N1 60.56(12)
C13 C4 C5 121.38(17)
N1 C4 C5 115.62(15)
C13 C4 C3 116.85(16)
N1 C4 C3 120.39(17)
C5 C4 C3 112.80(17)
C6 C5 C15 119.4(2)
C6 C5 C4 121.38(19)
C15 C5 C4 119.16(18)
C7 C6 C5 120.1(2)
C7 C6 H20 119.9
C5 C6 H20 119.9
C8 C7 C6 120.0(2)
C8 C7 H19 120.0
C6 C7 H19 120.0
C7 C8 C14 120.5(2)
C7 C8 H2 119.8
C14 C8 H2 119.8
C10 C9 H21 109.5
C10 C9 H3 109.5
H21 C9 H3 109.5
C10 C9 H4 109.5
H21 C9 H4 109.5
H3 C9 H4 109.5
C9 C10 C12 112.36(16)
C9 C10 C11 111.17(18)
C12 C10 C11 110.72(18)
C9 C10 S1 108.52(15)
C12 C10 S1 110.41(16)
C11 C10 S1 103.27(13)
C10 C11 H6 109.5
C10 C11 H7 109.5
H6 C11 H7 109.5
C10 C11 H5 109.5
H6 C11 H5 109.5
H7 C11 H5 109.5
C10 C12 H9 109.5
C10 C12 H8 109.5
H9 C12 H8 109.5
C10 C12 H10 109.5
H9 C12 H10 109.5
H8 C12 H10 109.5
C4 C13 N1 59.74(13)
C4 C13 H11 117.8
N1 C13 H11 117.8
C4 C13 H12 117.8
N1 C13 H12 117.8
H11 C13 H12 114.9
C15 C14 C8 119.4(2)
C15 C14 H17 120.3
C8 C14 H17 120.3
C14 C15 C5 120.57(19)
C14 C15 H18 119.7
C5 C15 H18 119.7

loop_
_geom_bond_atom_site_label_1
_geom_bond_atom_site_label_2
_geom_bond_distance
S1 O3 1.4841(14)
S1 N1 1.7174(17)
S1 C10 1.844(2)
O1 C3 1.337(2)
O1 C2 1.467(2)
O2 C3 1.193(2)
N1 C4 1.482(3)
N1 C13 1.494(3)
C1 C2 1.496(3)
C1 H14 0.9800
C1 H1 0.9800
C1 H13 0.9800
C2 H16 0.9900
C2 H15 0.9900
C3 C4 1.522(2)
C4 C13 1.481(3)
C4 C5 1.497(3)
C5 C6 1.391(3)
C5 C15 1.392(3)
C6 C7 1.385(3)
C6 H20 0.9500
C7 C8 1.383(3)
C7 H19 0.9500
C8 C14 1.390(3)
C8 H2 0.9500
C9 C10 1.527(3)
C9 H21 0.9800
C9 H3 0.9800
C9 H4 0.9800
C10 C12 1.525(3)
C10 C11 1.530(3)
C11 H6 0.9800
C11 H7 0.9800
C11 H5 0.9800
C12 H9 0.9800
C12 H8 0.9800
C12 H10 0.9800
C13 H11 0.9900
C13 H12 0.9900
C14 C15 1.384(3)
C14 H17 0.9500
C15 H18 0.9500

loop_
_geom_torsion_atom_site_label_1
_geom_torsion_atom_site_label_2
_geom_torsion_atom_site_label_3
_geom_torsion_atom_site_label_4
_geom_torsion
O3 S1 N1 C4 53.51(15)
C10 S1 N1 C4 163.64(13)
O3 S1 N1 C13 -14.40(16)
C10 S1 N1 C13 95.73(15)
C3 O1 C2 C1 91.7(2)
C2 O1 C3 O2 4.8(3)
C2 O1 C3 C4 -179.27(16)
S1 N1 C4 C13 -106.25(15)
C13 N1 C4 C5 -113.11(18)
S1 N1 C4 C5 140.63(14)
C13 N1 C4 C3 105.68(19)
S1 N1 C4 C3 -0.6(2)
O2 C3 C4 C13 -49.0(3)
O1 C3 C4 C13 135.04(19)
O2 C3 C4 N1 -119.0(2)
O1 C3 C4 N1 65.0(2)
O2 C3 C4 C5 98.8(2)
O1 C3 C4 C5 -77.2(2)
C13 C4 C5 C6 -123.0(2)
N1 C4 C5 C6 -53.3(2)
C3 C4 C5 C6 90.8(2)
C13 C4 C5 C15 59.2(2)
N1 C4 C5 C15 128.92(18)
C3 C4 C5 C15 -87.0(2)
C15 C5 C6 C7 1.4(3)
C4 C5 C6 C7 -176.42(18)
C5 C6 C7 C8 -0.2(3)
C6 C7 C8 C14 -1.2(3)
O3 S1 C10 C9 173.58(13)
N1 S1 C10 C9 60.57(15)
O3 S1 C10 C12 50.02(17)
N1 S1 C10 C12 -62.99(15)
O3 S1 C10 C11 -68.37(15)
N1 S1 C10 C11 178.62(13)
C5 C4 C13 N1 103.72(19)
C3 C4 C13 N1 -111.43(19)
S1 N1 C13 C4 107.72(15)
C7 C8 C14 C15 1.5(3)
C8 C14 C15 C5 -0.3(3)
C6 C5 C15 C14 -1.1(3)
C4 C5 C15 C14 176.69(18)
